data_9010598
loop_
_publ_author_name
'Herwig, S.'
'Hawthorne, F. C.'

_publ_section_title
;
 The topology of hydrogen bonding in brandtite, collinsite and fairfieldite
;
_journal_name_full 'The Canadian Mineralogist'
_journal_page_first 1181
_journal_page_last 1196
_journal_paper_doi 10.2113/gscanmin.44.5.1181
_journal_volume 44
_journal_year 2006
_chemical_compound_source 'Foote mine, North Carolina, USA'
_chemical_formula_sum 'Ca2 Fe0.23 H4 Mg0.01 Mn0.73 O10 P2'
_chemical_name_mineral Fairfieldite
_space_group_IT_number 2
_symmetry_space_group_name_Hall '-P 1'
_symmetry_space_group_name_H-M 'P -1'
_cell_angle_alpha 102.39
_cell_angle_beta 108.63
_cell_angle_gamma 90.29
_cell_formula_units_Z 1
_cell_length_a 5.795
_cell_length_b 6.576
_cell_length_c 5.496
_cell_volume 193.230
_database_code_amcsd 0006119
_exptl_crystal_density_diffrn 3.088
_cod_original_formula_sum 'Ca2 Mn.73 Mg.01 Fe.23 P2 O10 H4'
_cod_database_code 9010598

loop_
_space_group_symop_operation_xyz
x,y,z
-x,-y,-z

loop_
_atom_site_aniso_label
_atom_site_aniso_U_11
_atom_site_aniso_U_22
_atom_site_aniso_U_33
_atom_site_aniso_U_12
_atom_site_aniso_U_13
_atom_site_aniso_U_23
CaX 0.00930 0.00900 0.00860 0.00020 0.00300 0.00120
MnM 0.00950 0.01050 0.00710 0.00050 0.00200 -0.00010
MgM 0.00950 0.01050 0.00710 0.00050 0.00200 -0.00010
FeM 0.00950 0.01050 0.00710 0.00050 0.00200 -0.00010
PT 0.00830 0.00650 0.00590 0.00040 0.00170 0.00180
O1 0.01290 0.01080 0.00780 -0.00040 0.00300 -0.00070
O2 0.01170 0.01050 0.00860 0.00090 0.00240 0.00480
O3 0.00970 0.01030 0.01140 0.00200 0.00240 0.00320
O4 0.01060 0.00810 0.01100 -0.00070 0.00340 0.00210
OW 0.01540 0.01020 0.00900 0.00110 0.00290 0.00150

loop_
_atom_site_label
_atom_site_fract_x
_atom_site_fract_y
_atom_site_fract_z
_atom_site_occupancy
_atom_site_U_iso_or_equiv
_atom_site_type_symbol
_atom_site_attached_hydrogens
CaX 0.60100 0.23370 0.33290 1.00000 0.00910 Ca 0
MnM 0.00000 0.00000 0.00000 0.73000 0.00950 Mn 0
MgM 0.00000 0.00000 0.00000 0.01000 0.00950 Mg 0
FeM 0.00000 0.00000 0.00000 0.23000 0.00950 Fe 0
PT 0.24520 0.23240 0.64750 1.00000 0.00700 P 0
O1 0.24510 0.06930 0.39610 1.00000 0.01110 O 0
O2 0.30500 0.11790 0.87810 1.00000 0.01010 O 0
O3 0.00210 0.32710 0.61450 1.00000 0.01060 O 0
O4 0.45450 0.39940 0.69570 1.00000 0.01000 O 0
OW -0.15290 0.29990 0.06740 1.00000 0.01190 O 0
H1 -0.27700 0.34600 -0.07100 1.00000 0.05200 H 0
H2 -0.07200 0.43200 0.18100 1.00000 0.05400 H 0

loop_
_cod_changelog_entry_id
_cod_changelog_entry_author
_cod_changelog_entry_date
_cod_changelog_entry_text
1
;cod-tools version 3.8.0
Id: cif_guess_AMCSD_atom_types 9574 2023-05-10 09:00:05Z saulius
;
2023-05-10T18:52:39+03:00
;Derived atom types and hydrogen counts
from atom names that follow the AMCSD naming convention
(Wat == water, O-H == hydroxyl).
;

loop_
_cod_related_entry_id
_cod_related_entry_database
_cod_related_entry_code
1 AMCSD 0006119
